data_3000572
loop_
_publ_author_name
'Erik Rakovsk\'y'

_journal_name_full 'To be published'
_chemical_formula_sum 'C24 H18 Br2 Cl Fe N2 O4'
_chemical_name_systematic bis[4-bromo-2-(((furan-2-yl-methyl)imino)methyl)phenol]-chlorido-iron(III)
_space_group_name_Hall '-C 2yc'
_space_group_name_H-M_alt 'C 1 2/c 1'
_cell_angle_alpha 90
_cell_angle_beta 102.009(3)
_cell_angle_gamma 90
_cell_length_a 27.9789(12)
_cell_length_b 7.6508(4)
_cell_length_c 11.3466(5)
_cell_measurement_temperature 100
_cell_volume 2375.71(19)
_diffrn_ambient_temperature 100
_diffrn_radiation_type CuK\a
_diffrn_radiation_wavelength 1.54186
_refine_ls_goodness_of_fit_ref 1.060
_refine_ls_R_factor_all 0.0343
_refine_ls_R_factor_gt 0.0337
_refine_ls_wR_factor_gt 0.0939
_refine_ls_wR_factor_ref 0.0946
_cod_database_code 3000572
_cod_hold_until_date 2025-06-19
_cod_depositor_requested_release_date 2025-06-19

loop_
_atom_site_label
_atom_site_fract_x
_atom_site_fract_y
_atom_site_fract_z
? ? ? ?
